data_4069182
loop_
_publ_author_name
'Yu, Xianghua'
'Chen, Shu-Jian'
'Wang, Xiaoping'
'Chen, Xue-Tai'
'Xue, Zi-Ling'

_publ_section_title
;
 Synthesis and Characterization of Group 4 Amide Chloride and Amide Imide
 Complexes
;
_journal_issue 15
_journal_name_full Organometallics
_journal_page_first 4269
_journal_paper_doi 10.1021/om900070k
_journal_volume 28
_journal_year 2009
_chemical_formula_moiety 'C20 H60 Cl2 N6 Si4 Zr2'
_chemical_formula_sum 'C20 H60 Cl2 N6 Si4 Zr2'
_chemical_formula_weight 750.04
_chemical_name_common 'Zirconium amido choloride'
_chemical_name_systematic
; 
 Zirconium Trimethyl silyl amido dimethyl amido chloride
;
_space_group_IT_number 15
_symmetry_cell_setting monoclinic
_symmetry_space_group_name_Hall '-C 2yc'
_symmetry_space_group_name_H-M 'C 1 2/c 1'
_atom_sites_solution_hydrogens geom
_atom_sites_solution_primary direct
_atom_sites_solution_secondary difmap
_audit_creation_method SHELXL-97
_cell_angle_alpha 90.00
_cell_angle_beta 104.245(5)
_cell_angle_gamma 90.00
_cell_formula_units_Z 4
_cell_length_a 24.927(7)
_cell_length_b 10.387(3)
_cell_length_c 15.126(4)
_cell_measurement_temperature 173(2)
_cell_volume 3796.0(18)
_computing_cell_refinement 'SMART, Bruker (2000)'
_computing_data_collection 'SMART, Bruker (2000)'
_computing_data_reduction 'XPREP, Bruker (2000)'
_computing_molecular_graphics 'SHELXTL, Bruker (2000)'
_computing_publication_material 'SHELXTL, Bruker (2000)'
_computing_structure_refinement 'SHELXL-97 (Sheldrick, 1997)'
_computing_structure_solution 'SHELXS-97 (Sheldrick, 1990)'
_diffrn_ambient_temperature 173(2)
_diffrn_measured_fraction_theta_full 0.966
_diffrn_measured_fraction_theta_max 0.966
_diffrn_measurement_device_type 'CCD area detector'
_diffrn_radiation_monochromator graphite
_diffrn_radiation_source 'fine-focus sealed tube'
_diffrn_radiation_type MoK\a
_diffrn_radiation_wavelength 0.71073
_diffrn_reflns_av_R_equivalents 0.0224
_diffrn_reflns_av_sigmaI/netI 0.0169
_diffrn_reflns_limit_h_max 33
_diffrn_reflns_limit_h_min -32
_diffrn_reflns_limit_k_max 13
_diffrn_reflns_limit_k_min -13
_diffrn_reflns_limit_l_max 20
_diffrn_reflns_limit_l_min -20
_diffrn_reflns_number 19651
_diffrn_reflns_theta_full 28.38
_diffrn_reflns_theta_max 28.38
_diffrn_reflns_theta_min 1.69
_exptl_absorpt_coefficient_mu 0.835
_exptl_absorpt_correction_T_max 0.0439
_exptl_absorpt_correction_T_min 0.0110
_exptl_absorpt_correction_type multi-scan
_exptl_absorpt_process_details 'SADABS, Bruker (2000)'
_exptl_crystal_colour Colorless
_exptl_crystal_density_diffrn 1.313
_exptl_crystal_density_method 'not measured'
_exptl_crystal_description Plate
_exptl_crystal_F_000 1568
_exptl_crystal_size_max 55.00
_exptl_crystal_size_mid 50.00
_exptl_crystal_size_min 10.00
_refine_diff_density_max 0.352
_refine_diff_density_min -0.282
_refine_diff_density_rms 0.050
_refine_ls_extinction_method none
_refine_ls_goodness_of_fit_ref 0.559
_refine_ls_hydrogen_treatment mixed
_refine_ls_matrix_type full
_refine_ls_number_parameters 164
_refine_ls_number_reflns 4593
_refine_ls_number_restraints 0
_refine_ls_restrained_S_all 0.559
_refine_ls_R_factor_all 0.0225
_refine_ls_R_factor_gt 0.0191
_refine_ls_shift/su_max 0.178
_refine_ls_shift/su_mean 0.006
_refine_ls_structure_factor_coef Fsqd
_refine_ls_weighting_details 'calc w=1/[\s^2^(Fo^2^)+(0.0688P)^2^+11.5604P] where P=(Fo^2^+2Fc^2^)/3'
_refine_ls_weighting_scheme calc
_refine_ls_wR_factor_gt 0.0549
_refine_ls_wR_factor_ref 0.0625
_reflns_number_gt 4131
_reflns_number_total 4593
_reflns_threshold_expression >2sigma(I)
_cod_data_source_file om900070k_si_002.cif
_cod_data_source_block mc
_cod_depositor_comments
;
The following automatic conversions were performed:

'_symmetry_cell_setting' value 'Monoclinic' changed to 'monoclinic'
according to /home/saulius/struct/CIF-dictionaries/cif_core.dic
dictionary named 'cif_core.dic' version 2.4.2 from 2011-04-26.

Automatic conversion script
Id: cif_fix_values 1715 2011-07-08 13:25:40Z adriana 

2022-02-21
Formula fixed to be consistent with given Z
                 miguel
;
_cod_original_formula_sum 'C80 H240 Cl8 N24 Si16 Zr8'
_cod_original_formula_weight 3000.18
_cod_original_formula_moiety 'C80 H240 Cl8 N24 Si16 Zr8'
_cod_original_cell_volume 3796.1(19)
_cod_original_sg_symbol_H-M C2/c
_cod_database_code 4069182

loop_
_symmetry_equiv_pos_as_xyz
'x, y, z'
'-x, y, -z+1/2'
'x+1/2, y+1/2, z'
'-x+1/2, y+1/2, -z+1/2'
'-x, -y, -z'
'x, -y, z-1/2'
'-x+1/2, -y+1/2, -z'
'x+1/2, -y+1/2, z-1/2'

loop_
_atom_site_label
_atom_site_type_symbol
_atom_site_fract_x
_atom_site_fract_y
_atom_site_fract_z
_atom_site_U_iso_or_equiv
_atom_site_adp_type
_atom_site_occupancy
_atom_site_symmetry_multiplicity
_atom_site_calc_flag
_atom_site_refinement_flags
C1 C 0.45415(7) 0.77598(18) 1.12128(13) 0.0423(4) Uani 1 1 d .
H1A H 0.4614 0.8379 1.1717 0.063 Uiso 1 1 calc R
H1B H 0.4547 0.8206 1.0644 0.063 Uiso 1 1 calc R
H1C H 0.4828 0.7091 1.1334 0.063 Uiso 1 1 calc R
C2 C 0.39946(8) 0.6490(2) 1.19712(13) 0.0536(5) Uani 1 1 d .
H2A H 0.4291 0.5846 1.2099 0.080 Uiso 1 1 calc R
H2B H 0.3637 0.6061 1.1904 0.080 Uiso 1 1 calc R
H2C H 0.4052 0.7107 1.2476 0.080 Uiso 1 1 calc R
C3 C 0.29974(8) 0.47788(18) 0.88239(13) 0.0476(4) Uani 1 1 d .
H3A H 0.3202 0.4486 0.8384 0.071 Uiso 1 1 calc R
H3B H 0.2718 0.5413 0.8533 0.071 Uiso 1 1 calc R
H3C H 0.2814 0.4042 0.9030 0.071 Uiso 1 1 calc R
C4 C 0.37875(10) 0.44047(19) 1.00369(16) 0.0604(6) Uani 1 1 d .
H4A H 0.3598 0.3679 1.0243 0.091 Uiso 1 1 calc R
H4B H 0.4049 0.4791 1.0562 0.091 Uiso 1 1 calc R
H4C H 0.3989 0.4098 0.9597 0.091 Uiso 1 1 calc R
C5 C 0.44789(9) 0.6542(2) 0.86754(15) 0.0540(5) Uani 1 1 d .
H5A H 0.4761 0.6845 0.9206 0.081 Uiso 1 1 calc R
H5B H 0.4654 0.6327 0.8182 0.081 Uiso 1 1 calc R
H5C H 0.4297 0.5775 0.8843 0.081 Uiso 1 1 calc R
C6 C 0.43130(8) 0.9141(2) 0.77911(14) 0.0521(5) Uani 1 1 d .
H6A H 0.4064 0.9880 0.7627 0.078 Uiso 1 1 calc R
H6B H 0.4414 0.8817 0.7245 0.078 Uiso 1 1 calc R
H6C H 0.4648 0.9407 0.8243 0.078 Uiso 1 1 calc R
C7 C 0.33852(9) 0.7228(2) 0.73373(12) 0.0486(5) Uani 1 1 d .
H7A H 0.3221 0.6459 0.7538 0.073 Uiso 1 1 calc R
H7B H 0.3534 0.7011 0.6813 0.073 Uiso 1 1 calc R
H7C H 0.3101 0.7896 0.7160 0.073 Uiso 1 1 calc R
C8 C 0.31304(8) 1.08145(19) 0.83721(13) 0.0472(4) Uani 1 1 d .
H8A H 0.3286 1.0734 0.7840 0.071 Uiso 1 1 calc R
H8B H 0.3095 1.1728 0.8511 0.071 Uiso 1 1 calc R
H8C H 0.2765 1.0407 0.8241 0.071 Uiso 1 1 calc R
C9 C 0.42632(7) 1.09156(17) 0.97275(14) 0.0438(4) Uani 1 1 d .
H9A H 0.4511 1.0471 1.0240 0.066 Uiso 1 1 calc R
H9B H 0.4189 1.1788 0.9915 0.066 Uiso 1 1 calc R
H9C H 0.4438 1.0964 0.9215 0.066 Uiso 1 1 calc R
C10 C 0.32536(7) 1.01324(16) 1.03438(12) 0.0389(4) Uani 1 1 d .
H10A H 0.2878 0.9781 1.0156 0.058 Uiso 1 1 calc R
H10B H 0.3236 1.1038 1.0516 0.058 Uiso 1 1 calc R
H10C H 0.3468 0.9644 1.0867 0.058 Uiso 1 1 calc R
Cl1 Cl 0.266441(14) 0.72280(3) 1.10884(2) 0.02784(8) Uani 1 1 d .
N1 N 0.40001(5) 0.71685(12) 1.11275(9) 0.0313(3) Uani 1 1 d .
N2 N 0.33804(6) 0.53666(12) 0.96040(10) 0.0356(3) Uani 1 1 d .
N3 N 0.36891(4) 0.83797(11) 0.91801(7) 0.0233(2) Uani 1 1 d .
Si1 Si 0.395425(18) 0.78330(4) 0.82861(3) 0.03032(10) Uani 1 1 d .
Si2 Si 0.359689(15) 1.00066(4) 0.93704(3) 0.02645(9) Uani 1 1 d .
Zr1 Zr 0.334735(5) 0.722308(12) 1.001841(8) 0.02131(5) Uani 1 1 d .

loop_
_atom_site_aniso_label
_atom_site_aniso_U_11
_atom_site_aniso_U_22
_atom_site_aniso_U_33
_atom_site_aniso_U_23
_atom_site_aniso_U_13
_atom_site_aniso_U_12
C1 0.0260(8) 0.0566(11) 0.0395(9) 0.0076(7) -0.0008(6) -0.0040(7)
C2 0.0391(9) 0.0757(14) 0.0426(9) 0.0299(10) 0.0035(7) 0.0028(9)
C3 0.0556(11) 0.0394(9) 0.0537(10) -0.0197(8) 0.0248(9) -0.0097(8)
C4 0.0790(15) 0.0320(9) 0.0703(13) 0.0082(9) 0.0187(12) 0.0158(10)
C5 0.0497(11) 0.0596(12) 0.0580(11) -0.0029(9) 0.0236(9) 0.0201(9)
C6 0.0486(10) 0.0679(13) 0.0495(10) 0.0029(9) 0.0304(9) -0.0133(9)
C7 0.0498(11) 0.0683(13) 0.0287(8) -0.0091(8) 0.0113(7) -0.0140(9)
C8 0.0393(9) 0.0448(10) 0.0540(10) 0.0188(8) 0.0046(8) 0.0091(8)
C9 0.0298(8) 0.0318(8) 0.0687(11) -0.0020(8) 0.0102(7) -0.0077(6)
C10 0.0434(9) 0.0326(8) 0.0449(9) -0.0101(7) 0.0191(7) -0.0045(7)
Cl1 0.02225(15) 0.0414(2) 0.02005(14) 0.00071(12) 0.00550(12) -0.00383(12)
N1 0.0245(6) 0.0378(7) 0.0295(6) 0.0081(5) 0.0026(5) 0.0007(5)
N2 0.0442(7) 0.0256(6) 0.0405(7) -0.0010(5) 0.0173(6) -0.0008(5)
N3 0.0202(5) 0.0261(5) 0.0243(5) 0.0014(4) 0.0069(4) -0.0017(4)
Si1 0.02646(19) 0.0398(2) 0.0275(2) -0.00088(15) 0.01209(16) -0.00206(15)
Si2 0.02170(17) 0.02406(18) 0.0335(2) 0.00425(14) 0.00669(14) -0.00046(14)
Zr1 0.01981(8) 0.02262(8) 0.02196(8) 0.00083(4) 0.00603(5) -0.00157(4)

loop_
_atom_type_symbol
_atom_type_description
_atom_type_scat_dispersion_real
_atom_type_scat_dispersion_imag
_atom_type_scat_source
C C 0.0033 0.0016 'International Tables Vol C Tables 4.2.6.8 and 6.1.1.4'
H H 0.0000 0.0000 'International Tables Vol C Tables 4.2.6.8 and 6.1.1.4'
N N 0.0061 0.0033 'International Tables Vol C Tables 4.2.6.8 and 6.1.1.4'
Si Si 0.0817 0.0704 'International Tables Vol C Tables 4.2.6.8 and 6.1.1.4'
Cl Cl 0.1484 0.1585 'International Tables Vol C Tables 4.2.6.8 and 6.1.1.4'
Zr Zr -2.9673 0.5597 'International Tables Vol C Tables 4.2.6.8 and 6.1.1.4'

loop_
_geom_angle_atom_site_label_1
_geom_angle_atom_site_label_2
_geom_angle_atom_site_label_3
_geom_angle
_geom_angle_site_symmetry_3
Zr1 Cl1 Zr1 105.35(3) 7_567
C1 N1 C2 109.46(13) .
C1 N1 Zr1 126.66(11) .
C2 N1 Zr1 123.88(11) .
C3 N2 C4 108.74(15) .
C3 N2 Zr1 125.34(12) .
C4 N2 Zr1 125.92(13) .
Si1 N3 Si2 122.46(7) .
Si1 N3 Zr1 125.27(7) .
Si2 N3 Zr1 111.75(6) .
N3 Si1 C5 111.11(8) .
N3 Si1 C7 110.25(8) .
C5 Si1 C7 110.06(11) .
N3 Si1 C6 112.50(8) .
C5 Si1 C6 106.26(10) .
C7 Si1 C6 106.48(9) .
N3 Si2 C8 112.65(8) .
N3 Si2 C9 113.21(7) .
C8 Si2 C9 109.84(9) .
N3 Si2 C10 107.53(7) .
C8 Si2 C10 106.84(9) .
C9 Si2 C10 106.35(9) .
N1 Zr1 N2 98.23(6) .
N1 Zr1 N3 98.92(5) .
N2 Zr1 N3 107.84(5) .
N1 Zr1 Cl1 90.00(5) .
N2 Zr1 Cl1 105.88(4) .
N3 Zr1 Cl1 143.36(3) .
N1 Zr1 Cl1 161.24(4) 7_567
N2 Zr1 Cl1 96.35(4) 7_567
N3 Zr1 Cl1 87.73(4) 7_567
Cl1 Zr1 Cl1 74.65(3) 7_567

loop_
_geom_bond_atom_site_label_1
_geom_bond_atom_site_label_2
_geom_bond_distance
_geom_bond_site_symmetry_2
C1 N1 1.459(2) .
C2 N1 1.461(2) .
C3 N2 1.457(2) .
C4 N2 1.460(2) .
C5 Si1 1.865(2) .
C6 Si1 1.8799(19) .
C7 Si1 1.8614(19) .
C8 Si2 1.8635(17) .
C9 Si2 1.8709(17) .
C10 Si2 1.8809(17) .
Cl1 Zr1 2.6218(7) .
Cl1 Zr1 2.7223(7) 7_567
N1 Zr1 2.0301(13) .
N2 Zr1 2.0356(14) .
N3 Si1 1.7402(12) .
N3 Si2 1.7389(13) .
N3 Zr1 2.0757(11) .
Zr1 Cl1 2.7223(7) 7_567
